data_7202483
loop_
_publ_author_name
'Hiraoka, Takashi'
'Fujiwara, Hideki'
'Sugimoto, Toyonari'
'Nakazumi, Hiroyuki'
'Noguchi, Satoru'
'Kuribayashi, Akihiro'
'Ishida, Takekazu'
'Yokogawa, Keiichi'
'Murata, Keizo'
'Mori, Takehiko'
'Aruga-Katori, Hiroko'
'Kimura, Shojiro'
'Hagiwara, Masayuki'

_publ_section_title
;
 Metal?semiconductor structural phase transitions and antiferromagnetic
 orderings in (Benzo-TTFVO)2?MX4 (M = Fe, Ga; X = Cl, Br) salts
;
_journal_issue 17
_journal_name_full 'Journal of Materials Chemistry'
_journal_page_first 1664
_journal_paper_doi 10.1039/b612053a
_journal_volume 17
_journal_year 2007
_chemical_formula_moiety 'C13 H6 Br2 Fe0.50 O S6 '
_chemical_formula_sum 'C13 H6 Br2 Fe0.5 O S6'
_chemical_formula_weight 558.28
_space_group_IT_number 15
_symmetry_cell_setting monoclinic
_symmetry_Int_Tables_number 15
_symmetry_space_group_name_Hall '-C 2yc'
_symmetry_space_group_name_H-M 'C 1 2/c 1'
_cell_angle_alpha 90
_cell_angle_beta 105.27(4)
_cell_angle_gamma 90
_cell_formula_units_Z 8
_cell_length_a 39.69(4)
_cell_length_b 7.01(1)
_cell_length_c 13.14(2)
_cell_measurement_reflns_used 9671
_cell_measurement_temperature 296.1
_cell_measurement_theta_max 27.5
_cell_measurement_theta_min 3.1
_cell_volume 3527(8)
_computing_cell_refinement PROCESS-AUTO
_computing_data_collection PROCESS-AUTO
_computing_data_reduction CrystalStructure
_computing_publication_material 'CrystalStructure Ver. 3.5.1'
_computing_structure_refinement CRYSTALS
_computing_structure_solution SIR92
_diffrn_detector_area_resol_mean 10.00
_diffrn_measured_fraction_theta_full 0.9867
_diffrn_measured_fraction_theta_max 0.9867
_diffrn_measurement_device_type 'Rigaku RAXIS-RAPID'
_diffrn_measurement_method \w
_diffrn_radiation_type 'Mo K\a'
_diffrn_radiation_wavelength 0.7107
_diffrn_reflns_av_R_equivalents 0.039
_diffrn_reflns_limit_h_max 50
_diffrn_reflns_limit_h_min 0
_diffrn_reflns_limit_k_max 9
_diffrn_reflns_limit_k_min 0
_diffrn_reflns_limit_l_max 16
_diffrn_reflns_limit_l_min -16
_diffrn_reflns_number 8592
_diffrn_reflns_theta_full 27.46
_diffrn_reflns_theta_max 27.46
_exptl_absorpt_coefficient_mu 5.713
_exptl_absorpt_correction_type none
_exptl_crystal_colour black
_exptl_crystal_density_diffrn 2.103
_exptl_crystal_density_method 'not measured'
_exptl_crystal_description platelet
_exptl_crystal_F_000 2168.00
_exptl_crystal_size_max 0.50
_exptl_crystal_size_mid 0.30
_exptl_crystal_size_min 0.05
_refine_diff_density_max 0.68
_refine_diff_density_min -1.13
_refine_ls_extinction_method none
_refine_ls_goodness_of_fit_ref 0.804
_refine_ls_hydrogen_treatment refall
_refine_ls_number_parameters 210
_refine_ls_number_reflns 1579
_refine_ls_R_factor_gt 0.0450
_refine_ls_shift/su_max 0.0000
_refine_ls_structure_factor_coef F
_refine_ls_weighting_details 'w = 1/[0.0010Fo^2^ + 3.0000\s(Fo^2^) + 0.5000]'
_refine_ls_weighting_scheme calc
_refine_ls_wR_factor_ref 0.0500
_reflns_number_gt 1579
_reflns_number_total 3978
_reflns_threshold_expression F^2^>2.0\s(F^2^)
_cod_data_source_file b612053a.txt
_cod_data_source_block '_(Benzo-TTFVO)2FeBr4'
_cod_original_cell_volume 3526(7)
_cod_original_formula_sum 'C13 H6 Br2 Fe0.50 O S6 '
_cod_database_code 7202483

loop_
_symmetry_equiv_pos_as_xyz
x,y,z
-x,-y,-z
x+1/2,y+1/2,z
-x+1/2,-y+1/2,-z
-x,y,-z+1/2
x,-y,z+1/2
-x+1/2,y+1/2,-z+1/2
x+1/2,-y+1/2,z+1/2

loop_
_atom_site_label
_atom_site_type_symbol
_atom_site_fract_x
_atom_site_fract_y
_atom_site_fract_z
_atom_site_U_iso_or_equiv
_atom_site_adp_type
_atom_site_occupancy
_atom_site_symmetry_multiplicity
_atom_site_calc_flag
_atom_site_refinement_flags
_atom_site_disorder_assembly
_atom_site_disorder_group
Br(1) Br 0.46070(3) 0.6883(2) 0.3061(1) 0.0930(6) Uani 1.00 1 d . . .
Br(2) Br 0.53188(3) 0.3021(2) 0.3839(1) 0.0739(5) Uani 1.00 1 d . . .
Fe(1) Fe 0.5000 0.4971(3) 0.2500 0.0424(7) Uani 1.00 1 d . . .
S(1) S 0.20954(5) 0.1452(4) 0.3040(2) 0.0371(8) Uani 1.00 1 d . . .
S(2) S 0.23748(6) 0.1396(4) 0.1170(2) 0.0366(8) Uani 1.00 1 d . . .
S(3) S 0.28496(5) 0.1401(4) 0.4555(2) 0.0372(8) Uani 1.00 1 d . . .
S(4) S 0.31628(5) 0.1353(4) 0.2755(2) 0.0345(8) Uani 1.00 1 d . . .
S(5) S 0.39893(6) 0.1374(4) 0.3058(2) 0.051(1) Uani 1.00 1 d . . .
S(6) S 0.41138(6) 0.1621(4) 0.5332(2) 0.054(1) Uani 1.00 1 d . . .
O(1) O 0.3487(1) 0.154(1) 0.5833(5) 0.052(2) Uani 1.00 1 d . . .
C(1) C 0.1205(2) 0.146(1) 0.0703(9) 0.050(4) Uani 1.00 1 d . . .
C(2) C 0.1334(3) 0.144(1) -0.0180(9) 0.052(4) Uani 1.00 1 d . . .
C(3) C 0.1427(2) 0.146(1) 0.1715(8) 0.040(3) Uani 1.00 1 d . . .
C(4) C 0.1691(2) 0.143(1) -0.0075(8) 0.045(4) Uani 1.00 1 d . . .
C(5) C 0.1789(2) 0.145(1) 0.1814(7) 0.031(3) Uani 1.00 1 d . . .
C(6) C 0.1916(2) 0.142(1) 0.0940(8) 0.033(3) Uani 1.00 1 d . . .
C(7) C 0.2458(2) 0.141(1) 0.2519(7) 0.028(3) Uani 1.00 1 d . . .
C(8) C 0.2790(2) 0.138(1) 0.3225(7) 0.029(3) Uani 1.00 1 d . . .
C(9) C 0.3322(2) 0.148(1) 0.4912(8) 0.036(3) Uani 1.00 1 d . . .
C(10) C 0.3455(2) 0.144(1) 0.4002(8) 0.034(3) Uani 1.00 1 d . . .
C(11) C 0.3815(2) 0.147(1) 0.4128(8) 0.039(3) Uani 1.00 1 d . . .
C(12) C 0.4422(2) 0.152(2) 0.381(1) 0.055(4) Uani 1.00 1 d . . .
C(13) C 0.4474(2) 0.163(2) 0.482(1) 0.056(4) Uani 1.00 1 d . . .
H(1) H 0.0959 0.147 0.0611 0.057 Uiso 1.00 1 c . . .
H(2) H 0.1175 0.144 -0.0862 0.058 Uiso 1.00 1 c . . .
H(3) H 0.1339 0.146 0.2322 0.049 Uiso 1.00 1 c . . .
H(4) H 0.1782 0.143 -0.0675 0.055 Uiso 1.00 1 c . . .
H(5) H 0.4609 0.152 0.348 0.068 Uiso 1.00 1 c . . .
H(6) H 0.4704 0.172 0.527 0.067 Uiso 1.00 1 c . . .

loop_
_atom_site_aniso_label
_atom_site_aniso_U_11
_atom_site_aniso_U_22
_atom_site_aniso_U_33
_atom_site_aniso_U_12
_atom_site_aniso_U_13
_atom_site_aniso_U_23
Br(1) 0.091(1) 0.101(1) 0.093(1) 0.0396(8) 0.0346(8) -0.012(1)
Br(2) 0.0430(6) 0.093(1) 0.072(1) -0.0014(6) -0.0097(5) 0.0296(8)
Fe(1) 0.034(1) 0.050(2) 0.041(1) 0.0000 0.0062(8) 0.0000
S(1) 0.028(1) 0.053(2) 0.031(2) -0.001(1) 0.0110(9) -0.003(1)
S(2) 0.037(1) 0.043(2) 0.033(2) 0.002(1) 0.015(1) -0.000(1)
S(3) 0.030(1) 0.050(2) 0.034(2) 0.001(1) 0.014(1) -0.001(1)
S(4) 0.031(1) 0.041(2) 0.035(2) 0.002(1) 0.014(1) 0.001(1)
S(5) 0.037(1) 0.061(2) 0.063(2) 0.000(1) 0.025(1) 0.004(2)
S(6) 0.034(1) 0.064(2) 0.059(2) 0.003(1) 0.003(1) 0.001(2)
O(1) 0.039(4) 0.079(6) 0.033(5) 0.004(3) 0.003(3) 0.001(4)
C(1) 0.035(6) 0.045(8) 0.064(9) -0.000(5) -0.000(5) -0.001(7)
C(2) 0.050(7) 0.051(9) 0.045(8) 0.003(5) -0.006(5) -0.000(7)
C(3) 0.031(5) 0.039(7) 0.053(8) 0.001(4) 0.016(4) -0.002(6)
C(4) 0.055(7) 0.048(8) 0.034(7) 0.004(5) 0.013(5) -0.002(6)
C(5) 0.034(5) 0.025(7) 0.033(6) -0.001(4) 0.008(4) -0.001(5)
C(6) 0.025(5) 0.030(7) 0.044(7) 0.004(4) 0.008(4) -0.003(6)
C(7) 0.028(5) 0.025(6) 0.034(6) -0.000(4) 0.014(4) -0.000(5)
C(8) 0.035(5) 0.025(6) 0.029(6) -0.001(4) 0.014(4) -0.002(5)
C(9) 0.021(5) 0.039(7) 0.048(8) -0.001(4) 0.012(4) -0.002(6)
C(10) 0.024(5) 0.034(7) 0.045(7) -0.001(4) 0.013(4) 0.001(5)
C(11) 0.036(5) 0.024(7) 0.059(8) -0.001(4) 0.014(5) 0.000(6)
C(12) 0.024(5) 0.058(9) 0.09(1) -0.006(5) 0.021(5) 0.004(8)
C(13) 0.031(6) 0.050(9) 0.09(1) -0.004(5) 0.014(5) -0.002(8)

loop_
_atom_type_symbol
_atom_type_description
_atom_type_scat_dispersion_real
_atom_type_scat_dispersion_imag
_atom_type_scat_source
C C 0.003 0.002
;
International Tables for Crystallography
(1992, Vol. C, Tables 4.2.6.8 and 6.1.1.4)
;
H H 0.000 0.000
;
International Tables for Crystallography
(1992, Vol. C, Table 6.1.1.4)
;
S S 0.125 0.123
;
International Tables for Crystallography
(1992, Vol. C, Tables 4.2.6.8 and 6.1.1.4)
;
O O 0.011 0.006
;
International Tables for Crystallography
(1992, Vol. C, Tables 4.2.6.8 and 6.1.1.4)
;
Br Br -0.290 2.459
;
International Tables for Crystallography
(1992, Vol. C, Tables 4.2.6.8 and 6.1.1.4)
;
Fe Fe 0.346 0.844
;
International Tables for Crystallography
(1992, Vol. C, Tables 4.2.6.8 and 6.1.1.4)
;

loop_
_geom_angle_atom_site_label_1
_geom_angle_atom_site_label_2
_geom_angle_atom_site_label_3
_geom_angle
_geom_angle_publ_flag
_geom_angle_site_symmetry_1
_geom_angle_site_symmetry_2
_geom_angle_site_symmetry_3
Br(1) Fe(1) Br(2) 112.18(5) yes . . .
C(5) S(1) C(7) 94.8(4) yes . . .
C(6) S(2) C(7) 94.9(4) yes . . .
C(8) S(3) C(9) 96.9(5) yes . . .
C(8) S(4) C(10) 94.7(4) yes . . .
C(11) S(5) C(12) 94.8(5) yes . . .
C(11) S(6) C(13) 94.6(5) yes . . .
C(2) C(1) C(3) 121.3(9) yes . . .
C(2) C(1) H(1) 119 no . . .
C(3) C(1) H(1) 119 no . . .
C(4) C(2) H(2) 119 no . . .
C(4) C(2) C(1) 120.7(9) yes . . .
H(2) C(2) C(1) 119 no . . .
C(5) C(3) H(3) 120 no . . .
C(5) C(3) C(1) 117(1) yes . . .
H(3) C(3) C(1) 121 no . . .
C(6) C(4) H(4) 120 no . . .
C(6) C(4) C(2) 118(1) yes . . .
H(4) C(4) C(2) 121 no . . .
C(6) C(5) S(1) 116.9(6) yes . . .
C(6) C(5) C(3) 121.0(8) yes . . .
S(1) C(5) C(3) 122.1(8) yes . . .
S(2) C(6) C(4) 122.3(8) yes . . .
S(2) C(6) C(5) 116.6(6) yes . . .
C(4) C(6) C(5) 121.1(8) yes . . .
C(8) C(7) S(1) 118.0(7) yes . . .
C(8) C(7) S(2) 125.2(7) yes . . .
S(1) C(7) S(2) 116.8(4) yes . . .
S(3) C(8) S(4) 117.5(4) yes . . .
S(3) C(8) C(7) 122.2(7) yes . . .
S(4) C(8) C(7) 120.3(7) yes . . .
C(10) C(9) S(3) 111.6(6) yes . . .
C(10) C(9) O(1) 127.9(8) yes . . .
S(3) C(9) O(1) 120.5(8) yes . . .
C(11) C(10) S(4) 121.3(8) yes . . .
C(11) C(10) C(9) 119.5(8) yes . . .
S(4) C(10) C(9) 119.2(6) yes . . .
S(5) C(11) S(6) 115.3(5) yes . . .
S(5) C(11) C(10) 121.4(7) yes . . .
S(6) C(11) C(10) 123.2(8) yes . . .
C(13) C(12) H(5) 121 no . . .
C(13) C(12) S(5) 116.8(8) yes . . .
H(5) C(12) S(5) 121 no . . .
H(6) C(13) S(6) 120 no . . .
H(6) C(13) C(12) 121 no . . .
S(6) C(13) C(12) 118.3(7) yes . . .

loop_
_geom_bond_atom_site_label_1
_geom_bond_atom_site_label_2
_geom_bond_distance
_geom_bond_publ_flag
_geom_bond_site_symmetry_1
_geom_bond_site_symmetry_2
Br(1) Fe(1) 2.319(2) yes . .
Br(2) Fe(1) 2.322(2) yes . .
S(1) C(5) 1.745(8) yes . .
S(1) C(7) 1.749(9) yes . .
S(2) C(6) 1.767(8) yes . .
S(2) C(7) 1.72(1) yes . .
S(3) C(8) 1.701(9) yes . .
S(3) C(9) 1.810(8) yes . .
S(4) C(8) 1.747(9) yes . .
S(4) C(10) 1.741(8) yes . .
S(5) C(11) 1.72(1) yes . .
S(5) C(12) 1.741(8) yes . .
S(6) C(11) 1.712(9) yes . .
S(6) C(13) 1.74(1) yes . .
O(1) C(9) 1.21(1) yes . .
C(1) C(2) 1.39(2) yes . .
C(1) C(3) 1.39(1) yes . .
C(1) H(1) 0.95 no . .
C(2) C(4) 1.39(1) yes . .
C(2) H(2) 0.95 no . .
C(3) C(5) 1.41(1) yes . .
C(3) H(3) 0.95 no . .
C(4) C(6) 1.40(1) yes . .
C(4) H(4) 0.95 no . .
C(5) C(6) 1.37(1) yes . .
C(7) C(8) 1.40(1) yes . .
C(9) C(10) 1.43(2) yes . .
C(10) C(11) 1.40(1) yes . .
C(12) C(13) 1.29(2) yes . .
C(12) H(5) 0.95 no . .
C(13) H(6) 0.95 no . .

loop_
_geom_contact_atom_site_label_1
_geom_contact_atom_site_label_2
_geom_contact_distance
_geom_contact_publ_flag
_geom_contact_site_symmetry_1
_geom_contact_site_symmetry_2
Br(1) Br(1) 3.785(2) yes . 65502
Br(1) Br(2) 3.852(2) yes . 55501
Br(1) Br(2) 3.746(2) yes . 65502
Br(1) Fe(1) 2.319(2) yes . 55501
Br(1) S(5) 3.990(3) yes . 56501
Br(1) C(1) 3.98(1) yes . 55506
Br(1) C(12) 3.53(1) yes . 56501
Br(2) Br(1) 3.852(2) yes . 55501
Br(2) Br(1) 3.746(2) yes . 65502
Br(2) Br(2) 3.754(2) yes . 65502
Br(2) Fe(1) 2.322(2) yes . 55501
Br(2) C(1) 3.735(9) yes . 55508
Br(2) C(2) 3.91(1) yes . 55508
Br(2) C(12) 3.702(9) yes . 55501
Fe(1) Br(1) 2.319(2) yes . 55501
Fe(1) Br(1) 2.319(2) yes . 65502
Fe(1) Br(2) 2.322(2) yes . 55501
Fe(1) Br(2) 2.322(2) yes . 65502
S(1) S(2) 2.950(4) yes . 55501
S(1) S(3) 3.128(3) yes . 55501
S(1) S(4) 3.789(4) yes . 54506
S(1) S(4) 3.658(4) yes . 55506
S(1) C(3) 2.764(8) yes . 55501
S(1) C(4) 3.98(1) yes . 55501
S(1) C(4) 3.86(1) yes . 55504
S(1) C(6) 2.66(1) yes . 55501
S(1) C(8) 2.703(8) yes . 55501
S(1) C(8) 4.00(1) yes . 54506
S(1) C(8) 3.91(1) yes . 55506
S(2) S(1) 2.950(4) yes . 55501
S(2) S(2) 3.800(4) yes . 55507
S(2) S(3) 3.676(4) yes . 54506
S(2) S(3) 3.684(4) yes . 55506
S(2) S(4) 3.269(3) yes . 55501
S(2) C(4) 2.777(9) yes . 55501
S(2) C(5) 2.68(1) yes . 55501
S(2) C(7) 3.878(9) yes . 54506
S(2) C(7) 3.891(9) yes . 55506
S(2) C(8) 2.768(8) yes . 55501
S(2) C(8) 3.699(9) yes . 54506
S(2) C(8) 3.682(9) yes . 55506
S(3) S(1) 3.128(3) yes . 55501
S(3) S(2) 3.741(4) yes . 55504
S(3) S(2) 3.684(4) yes . 54506
S(3) S(2) 3.676(4) yes . 55506
S(3) S(4) 2.948(4) yes . 55501
S(3) O(1) 2.643(5) yes . 55501
S(3) C(4) 3.91(1) yes . 54506
S(3) C(4) 3.95(1) yes . 55506
S(3) C(6) 3.71(1) yes . 54506
S(3) C(6) 3.74(1) yes . 55506
S(3) C(7) 2.717(9) yes . 55501
S(3) C(9) 1.810(8) yes . 55501
S(3) C(10) 2.687(9) yes . 55501
S(4) S(1) 3.658(4) yes . 54506
S(4) S(1) 3.789(4) yes . 55506
S(4) S(2) 3.269(3) yes . 55501
S(4) S(3) 2.948(4) yes . 55501
S(4) S(5) 3.199(3) yes . 55501
S(4) O(1) 3.909(7) yes . 55501
S(4) C(3) 3.783(9) yes . 54506
S(4) C(3) 3.919(9) yes . 55506
S(4) C(5) 3.484(9) yes . 54506
S(4) C(5) 3.612(9) yes . 55506
S(4) C(6) 3.91(1) yes . 54506
S(4) C(6) 3.99(1) yes . 55506
S(4) C(7) 2.733(8) yes . 55501
S(4) C(9) 2.74(1) yes . 55501
S(4) C(11) 2.740(8) yes . 55501
S(5) Br(1) 3.990(3) yes . 54501
S(5) S(4) 3.199(3) yes . 55501
S(5) S(6) 2.902(4) yes . 55501
S(5) C(1) 3.97(1) yes . 54506
S(5) C(2) 3.97(1) yes . 55507
S(5) C(3) 3.87(1) yes . 54506
S(5) C(3) 3.97(1) yes . 55506
S(5) C(10) 2.73(1) yes . 55501
S(5) C(13) 2.59(1) yes . 55501
S(6) Br(1) 3.754(3) yes . 56504
S(6) S(5) 2.902(4) yes . 55501
S(6) O(1) 2.738(7) yes . 55501
S(6) C(1) 3.95(1) yes . 54506
S(6) C(1) 3.75(1) yes . 55506
S(6) C(2) 3.80(1) yes . 55506
S(6) C(9) 3.045(8) yes . 55501
S(6) C(10) 2.739(7) yes . 55501
S(6) C(12) 2.61(1) yes . 55501
O(1) S(3) 2.643(5) yes . 55501
O(1) S(4) 3.909(7) yes . 55501
O(1) S(4) 3.722(8) yes . 55504
O(1) S(5) 3.691(7) yes . 55504
O(1) S(6) 2.738(7) yes . 55501
O(1) C(2) 3.79(1) yes . 54506
O(1) C(2) 3.66(1) yes . 55506
O(1) C(4) 3.74(1) yes . 54506
O(1) C(4) 3.59(1) yes . 55506
O(1) C(8) 3.796(9) yes . 55501
O(1) C(10) 2.38(1) yes . 55501
O(1) C(11) 2.87(1) yes . 55501
C(1) Br(1) 3.98(1) yes . 54506
C(1) S(5) 3.97(1) yes . 55506
C(1) S(6) 3.75(1) yes . 54506
C(1) S(6) 3.95(1) yes . 55506
C(1) C(4) 2.41(2) yes . 55501
C(1) C(5) 2.39(1) yes . 55501
C(1) C(6) 2.76(1) yes . 55501
C(1) C(10) 3.76(1) yes . 54506
C(1) C(10) 3.72(1) yes . 55506
C(1) C(11) 3.51(1) yes . 54506
C(1) C(11) 3.52(1) yes . 55506
C(2) S(5) 3.97(1) yes . 55507
C(2) S(6) 3.80(1) yes . 54506
C(2) O(1) 3.66(1) yes . 54506
C(2) O(1) 3.79(1) yes . 55506
C(2) C(3) 2.42(2) yes . 55501
C(2) C(5) 2.76(1) yes . 55501
C(2) C(6) 2.39(1) yes . 55501
C(2) C(9) 3.72(1) yes . 54506
C(2) C(9) 3.77(1) yes . 55506
C(2) C(10) 3.84(1) yes . 54506
C(2) C(10) 3.83(1) yes . 55506
C(2) C(11) 3.85(1) yes . 54506
C(2) C(11) 3.89(1) yes . 55506
C(3) S(1) 2.764(8) yes . 55501
C(3) S(4) 3.919(9) yes . 54506
C(3) S(4) 3.783(9) yes . 55506
C(3) S(5) 3.97(1) yes . 54506
C(3) S(5) 3.87(1) yes . 55506
C(3) C(2) 2.42(2) yes . 55501
C(3) C(4) 2.82(2) yes . 55501
C(3) C(6) 2.42(1) yes . 55501
C(3) C(7) 3.95(1) yes . 55501
C(3) C(10) 3.71(1) yes . 54506
C(3) C(10) 3.68(1) yes . 55506
C(3) C(11) 3.72(1) yes . 54506
C(3) C(11) 3.73(1) yes . 55506
C(4) S(1) 3.98(1) yes . 55501
C(4) S(2) 2.777(9) yes . 55501
C(4) S(3) 3.95(1) yes . 54506
C(4) S(3) 3.91(1) yes . 55506
C(4) O(1) 3.59(1) yes . 54506
C(4) O(1) 3.74(1) yes . 55506
C(4) C(1) 2.41(2) yes . 55501
C(4) C(3) 2.82(2) yes . 55501
C(4) C(5) 2.41(1) yes . 55501
C(4) C(7) 3.93(1) yes . 55501
C(4) C(9) 3.48(1) yes . 54506
C(4) C(9) 3.55(1) yes . 55506
C(4) C(10) 3.87(1) yes . 54506
C(4) C(10) 3.88(1) yes . 55506
C(5) S(2) 2.68(1) yes . 55501
C(5) S(4) 3.612(9) yes . 54506
C(5) S(4) 3.484(9) yes . 55506
C(5) C(1) 2.39(1) yes . 55501
C(5) C(2) 2.76(1) yes . 55501
C(5) C(4) 2.41(1) yes . 55501
C(5) C(7) 2.57(1) yes . 55501
C(5) C(8) 3.92(1) yes . 55501
C(5) C(8) 3.93(1) yes . 54506
C(5) C(8) 3.85(1) yes . 55506
C(5) C(10) 3.72(1) yes . 54506
C(5) C(10) 3.71(1) yes . 55506
C(6) S(1) 2.66(1) yes . 55501
C(6) S(3) 3.74(1) yes . 54506
C(6) S(3) 3.71(1) yes . 55506
C(6) S(4) 3.99(1) yes . 54506
C(6) S(4) 3.91(1) yes . 55506
C(6) C(1) 2.76(1) yes . 55501
C(6) C(2) 2.39(1) yes . 55501
C(6) C(3) 2.42(1) yes . 55501
C(6) C(7) 2.57(1) yes . 55501
C(6) C(8) 3.95(1) yes . 55501
C(6) C(8) 3.79(1) yes . 54506
C(6) C(8) 3.74(1) yes . 55506
C(6) C(9) 3.69(1) yes . 54506
C(6) C(9) 3.76(1) yes . 55506
C(6) C(10) 3.80(1) yes . 54506
C(6) C(10) 3.82(1) yes . 55506
C(7) S(2) 3.891(9) yes . 54506
C(7) S(2) 3.878(9) yes . 55506
C(7) S(3) 2.717(9) yes . 55501
C(7) S(4) 2.733(8) yes . 55501
C(7) C(3) 3.95(1) yes . 55501
C(7) C(4) 3.93(1) yes . 55501
C(7) C(5) 2.57(1) yes . 55501
C(7) C(6) 2.57(1) yes . 55501
C(7) C(7) 3.52(1) yes . 54506
C(7) C(7) 3.52(1) yes . 55506
C(7) C(8) 3.72(1) yes . 54506
C(7) C(8) 3.69(1) yes . 55506
C(7) C(9) 4.00(1) yes . 55501
C(7) C(10) 3.92(1) yes . 55501
C(8) S(1) 2.703(8) yes . 55501
C(8) S(1) 3.91(1) yes . 54506
C(8) S(1) 4.00(1) yes . 55506
C(8) S(2) 2.768(8) yes . 55501
C(8) S(2) 3.682(9) yes . 54506
C(8) S(2) 3.699(9) yes . 55506
C(8) O(1) 3.796(9) yes . 55501
C(8) C(5) 3.92(1) yes . 55501
C(8) C(5) 3.85(1) yes . 54506
C(8) C(5) 3.93(1) yes . 55506
C(8) C(6) 3.95(1) yes . 55501
C(8) C(6) 3.74(1) yes . 54506
C(8) C(6) 3.79(1) yes . 55506
C(8) C(7) 3.69(1) yes . 54506
C(8) C(7) 3.72(1) yes . 55506
C(8) C(9) 2.63(1) yes . 55501
C(8) C(10) 2.57(1) yes . 55501
C(8) C(11) 3.93(1) yes . 55501
C(9) S(3) 1.810(8) yes . 55501
C(9) S(4) 2.74(1) yes . 55501
C(9) S(6) 3.045(8) yes . 55501
C(9) C(2) 3.77(1) yes . 54506
C(9) C(2) 3.72(1) yes . 55506
C(9) C(4) 3.55(1) yes . 54506
C(9) C(4) 3.48(1) yes . 55506
C(9) C(6) 3.76(1) yes . 54506
C(9) C(6) 3.69(1) yes . 55506
C(9) C(7) 4.00(1) yes . 55501
C(9) C(8) 2.63(1) yes . 55501
C(9) C(11) 2.44(1) yes . 55501
C(10) S(3) 2.687(9) yes . 55501
C(10) S(5) 2.73(1) yes . 55501
C(10) S(6) 2.739(7) yes . 55501
C(10) O(1) 2.38(1) yes . 55501
C(10) C(1) 3.72(1) yes . 54506
C(10) C(1) 3.76(1) yes . 55506
C(10) C(2) 3.83(1) yes . 54506
C(10) C(2) 3.84(1) yes . 55506
C(10) C(3) 3.68(1) yes . 54506
C(10) C(3) 3.71(1) yes . 55506
C(10) C(4) 3.88(1) yes . 54506
C(10) C(4) 3.87(1) yes . 55506
C(10) C(5) 3.71(1) yes . 54506
C(10) C(5) 3.72(1) yes . 55506
C(10) C(6) 3.82(1) yes . 54506
C(10) C(6) 3.80(1) yes . 55506
C(10) C(7) 3.92(1) yes . 55501
C(10) C(8) 2.57(1) yes . 55501
C(10) C(12) 3.91(1) yes . 55501
C(10) C(13) 3.90(1) yes . 55501
C(11) S(4) 2.740(8) yes . 55501
C(11) O(1) 2.87(1) yes . 55501
C(11) C(1) 3.52(1) yes . 54506
C(11) C(1) 3.51(1) yes . 55506
C(11) C(2) 3.89(1) yes . 54506
C(11) C(2) 3.85(1) yes . 55506
C(11) C(3) 3.73(1) yes . 54506
C(11) C(3) 3.72(1) yes . 55506
C(11) C(8) 3.93(1) yes . 55501
C(11) C(9) 2.44(1) yes . 55501
C(11) C(12) 2.55(1) yes . 55501
C(11) C(13) 2.53(1) yes . 55501
C(12) Br(1) 3.53(1) yes . 54501
C(12) Br(2) 3.702(9) yes . 55501
C(12) S(6) 2.61(1) yes . 55501
C(12) C(10) 3.91(1) yes . 55501
C(12) C(11) 2.55(1) yes . 55501
C(13) S(5) 2.59(1) yes . 55501
C(13) C(10) 3.90(1) yes . 55501
C(13) C(11) 2.53(1) yes . 55501
